data_2001690
loop_
_publ_author_name
'Maixner, J.'
'Zachov\'a, J.'

_publ_section_title
;
 Structure of trichloro(9-methyladeninium)zinc(II) monohydrate
;
_journal_issue 5
_journal_name_full 'Acta Crystallographica Section C'
_journal_page_first 927
_journal_page_last 929
_journal_paper_doi 10.1107/S0108270192010837
_journal_volume 49
_journal_year 1993
_chemical_formula_moiety 'C6 H8 Cl3 N5 Zn,H2 O'
_chemical_formula_sum 'C6 H10 Cl3 N5 O Zn'
_chemical_formula_weight 339.9
_space_group_IT_number 14
_space_group_name_Hall '-P 2yn'
_space_group_name_H-M_alt 'P 1 21/n 1'
_symmetry_cell_setting monoclinic
_symmetry_space_group_name_Hall '-P 2yn'
_symmetry_space_group_name_H-M 'P 1 21/n 1'
_cell_angle_alpha 90
_cell_angle_beta 100.720(10)
_cell_angle_gamma 90
_cell_formula_units_Z 4
_cell_length_a 6.3340(10)
_cell_length_b 14.2040(10)
_cell_length_c 14.2150(10)
_cell_volume 1256.6(2)
_diffrn_radiation_type Mo
_diffrn_radiation_wavelength 0.71073
_exptl_absorpt_coefficient_mu 2.632
_exptl_crystal_density_diffrn 1.7960(10)
_exptl_crystal_F_000 680
_cod_data_source_file li1022.cif
_cod_data_source_block li1022_structure_1_of_1
_cod_original_cell_volume 1256.6(5)
_cod_database_code 2001690

loop_
_space_group_symop_id
_space_group_symop_operation_xyz
1 x,y,z
2 -x+1/2,y+1/2,-z+1/2
3 -x,-y,-z
4 x+1/2,-y+1/2,z+1/2

loop_
_atom_site_label
_atom_site_fract_x
_atom_site_fract_y
_atom_site_fract_z
Zn .04078(5) .45741(3) .75453(2)
Cl(1) .26110(10) .33878(6) .73139(5)
Cl(2) -.14690(10) .50038(7) .61171(6)
Cl(3) -.14220(10) .43859(6) .87288(5)
O(W) .4328(4) .3001(2) .53270(10)
N(1) .6025(4) .6837(2) .6648(2)
N(3) .7229(4) .7087(2) .8297(2)
N(6) .3137(4) .5931(2) .5944(2)
N(7) .2549(4) .5644(2) .8060(2)
N(9) .4846(4) .6352(2) .9219(2)
C(2) .7389(5) .7209(2) .7410(2)
C(4) .5521(4) .6549(2) .8389(2)
C(5) .4092(4) .6115(2) .7674(2)
C(6) .4339(4) .6262(2) .6719(2)
C(8) .3066(5) .5817(2) .8988(2)
C(9) .5811(5) .6695(3) 1.0176(2)
H1 .621(4) .694(2) .610(2)
H2 .849(4) .758(2) .728(2)
H8 .231(4) .559(2) .946(2)
H61 .347(4) .599(2) .539(2)
H62 .201(4) .557(2) .598(2)
H91 .506(5) .643(2) 1.062(2)
H92 .729(5) .650(2) 1.026(2)
H93 .564(5) .733(2) 1.014(2)
H1W .529(6) .269(3) .559(2)
H2W .378(5) .329(2) .562(2)

loop_
_geom_angle_atom_site_label_1
_geom_angle_atom_site_label_2
_geom_angle_atom_site_label_3
_geom_angle
C(2) N(1) H1 120(2)
C(6) N(1) H1 115(2)
H61 N(6) H62 118(3)
C(6) N(6) H61 122(3)
C(6) N(6) H62 120(2)
N(1) C(2) H2 117(2)
N(3) C(2) H2 118(2)
N(7) C(8) H8 125.0(10)
N(9) C(8) H8 122.0(10)
N(9) C(9) H91 108(2)
N(9) C(9) H92 104(2)
N(9) C(9) H93 105(2)
H91 C(9) H92 114(3)
H91 C(9) H93 111(3)
H92 C(9) H93 114(2)
H1W O(W) H2W 117(3)
Cl(1) Zn Cl(2) 108.10(3)
Cl(1) Zn Cl(3) 116.36(3)
Cl(1) Zn N(7) 102.57(7)
Cl(2) Zn Cl(3) 117.02(3)
Cl(2) Zn N(7) 108.76(6)
Cl(3) Zn N(7) 102.65(7)
Zn N(7) C(5) 132.8(2)
Zn N(7) C(8) 120.8(2)
C(2) N(1) C(6) 124.4(2)
C(2) N(3) C(4) 112.3(2)
C(5) N(7) C(8) 104.1(2)
C(4) N(9) C(8) 106.8(2)
C(4) N(9) C(9) 126.4(2)
C(8) N(9) C(9) 126.8(2)
N(1) C(2) N(3) 124.7(3)
N(3) C(4) N(9) 126.1(2)
N(3) C(4) C(5) 127.7(3)
N(9) C(4) C(5) 106.2(2)
N(7) C(5) C(4) 110.0(2)
N(7) C(5) C(6) 131.9(2)
C(4) C(5) C(6) 117.9(3)
N(1) C(6) C(5) 112.9(2)
N(1) C(6) N(6) 119.7(3)
C(5) C(6) N(6) 127.4(2)
N(7) C(8) N(9) 112.8(3)

loop_
_geom_bond_atom_site_label_1
_geom_bond_atom_site_label_2
_geom_bond_distance
Zn Cl(1) 2.2510(10)
Zn Cl(2) 2.2380(10)
Zn Cl(3) 2.2300(10)
Zn N(7) 2.077(3)
N(1) C(2) 1.360(3)
N(1) C(6) 1.362(4)
N(3) C(2) 1.295(4)
N(3) C(4) 1.350(4)
C(4) C(5) 1.375(4)
C(5) C(6) 1.411(4)
N(7) C(5) 1.379(4)
N(7) C(8) 1.322(3)
N(9) C(4) 1.357(4)
N(9) C(8) 1.348(3)
N(9) C(9) 1.467(6)
C(6) N(6) 1.305(3)
N(1) H1 0.82(3)
C(2) H2 0.92(3)
N(6) H61 0.85(3)
N(6) H62 0.89(3)
C(8) H8 0.96(3)
C(9) H91 0.93(3)
C(9) H92 0.96(2)
C(9) H93 0.91(4)
O(W) H1W 0.79(4)
O(W) H2W 0.72(3)
